data_7005514
loop_
_publ_author_name
'Evans, John'
'Levason, William'
'Manning, Joanna M.'
'Reid, Gillian'
'Tsoureas, Nikolaos'
'Webster, Michael'

_publ_section_title
;
 Reversible structural isomerisation in rare thioether complexes of
 cobalt(II)--effects of ligand architecture.
;
_journal_issue 20
_journal_name_full 'Dalton transactions (Cambridge, England : 2003)'
_journal_page_first 1986
_journal_page_last 1988
_journal_paper_doi 10.1039/b702792c
_journal_year 2007
_chemical_formula_moiety 'C10 H14 Co I2 S2'
_chemical_formula_sum 'C10 H14 Co I2 S2'
_chemical_formula_weight 511.06
_chemical_name_systematic
;
Diiodo(1,2-bis(methylthiomethyl)benzene)cobalt(II)
;
_space_group_IT_number 14
_symmetry_cell_setting monoclinic
_symmetry_Int_Tables_number 14
_symmetry_space_group_name_Hall '-P 2yn'
_symmetry_space_group_name_H-M 'P 1 21/n 1'
_atom_sites_solution_hydrogens geom
_atom_sites_solution_primary direct
_atom_sites_solution_secondary difmap
_audit_creation_date 2007-01-27
_audit_creation_method 'SHELXL-97 + hand edit'
_cell_angle_alpha 90.00
_cell_angle_beta 91.917(10)
_cell_angle_gamma 90.00
_cell_formula_units_Z 4
_cell_length_a 8.3491(15)
_cell_length_b 15.467(3)
_cell_length_c 11.696(2)
_cell_measurement_reflns_used 3592
_cell_measurement_temperature 120(2)
_cell_measurement_theta_max 27.48
_cell_measurement_theta_min 1.00
_cell_volume 1509.5(5)
_computing_structure_refinement 'SHELXL-97 (Sheldrick, 1997)'
_computing_structure_solution 'SHELXS-97 (Sheldrick, 1997)'
_diffrn_ambient_temperature 120(2)
_diffrn_measured_fraction_theta_full 0.962
_diffrn_measured_fraction_theta_max 0.962
_diffrn_measurement_device_type 'Bruker-Nonius 95mm CCD camera on \k-goniostat'
_diffrn_measurement_method '\f & \w scans'
_diffrn_radiation_monochromator graphite
_diffrn_radiation_source 'Bruker-Nonius FR591 rotating anode'
_diffrn_radiation_type MoK\a
_diffrn_radiation_wavelength 0.71073
_diffrn_reflns_av_R_equivalents 0.0506
_diffrn_reflns_av_sigmaI/netI 0.0341
_diffrn_reflns_limit_h_max 10
_diffrn_reflns_limit_h_min -10
_diffrn_reflns_limit_k_max 19
_diffrn_reflns_limit_k_min -20
_diffrn_reflns_limit_l_max 15
_diffrn_reflns_limit_l_min -15
_diffrn_reflns_number 24660
_diffrn_reflns_theta_full 27.96
_diffrn_reflns_theta_max 27.96
_diffrn_reflns_theta_min 3.32
_diffrn_standards_decay_% 0
_diffrn_standards_number 0
_exptl_absorpt_coefficient_mu 5.474
_exptl_absorpt_correction_T_max 1.0000
_exptl_absorpt_correction_T_min 0.7671
_exptl_absorpt_correction_type multi-scan
_exptl_absorpt_process_details 'G.M. Sheldrick, (2003). SADABS. Version 2.10. Bruker AXS Inc.'
_exptl_crystal_colour green
_exptl_crystal_density_diffrn 2.249
_exptl_crystal_density_method 'not measured'
_exptl_crystal_description block
_exptl_crystal_F_000 956
_exptl_crystal_size_max 0.10
_exptl_crystal_size_mid 0.10
_exptl_crystal_size_min 0.05
_refine_diff_density_max 0.470
_refine_diff_density_min -0.694
_refine_diff_density_rms 0.120
_refine_ls_extinction_method none
_refine_ls_goodness_of_fit_ref 1.053
_refine_ls_hydrogen_treatment noref
_refine_ls_matrix_type full
_refine_ls_number_parameters 138
_refine_ls_number_reflns 3490
_refine_ls_number_restraints 0
_refine_ls_restrained_S_all 1.053
_refine_ls_R_factor_all 0.0425
_refine_ls_R_factor_gt 0.0270
_refine_ls_shift/su_max 0.001
_refine_ls_shift/su_mean 0.000
_refine_ls_structure_factor_coef Fsqd
_refine_ls_weighting_details 'w=1/[\s^2^(Fo^2^)+(0.0243P)^2^+0.1459P] where P=(Fo^2^+2Fc^2^)/3'
_refine_ls_weighting_scheme calc
_refine_ls_wR_factor_gt 0.0481
_refine_ls_wR_factor_ref 0.0513
_reflns_number_gt 2781
_reflns_number_total 3490
_reflns_threshold_expression I>2sigma(I)
_cod_data_source_file b702792c.txt
_cod_data_source_block 06nts009
_cod_original_sg_symbol_H-M 'P 21/n'
_cod_database_code 7005514

loop_
_symmetry_equiv_pos_as_xyz
'x, y, z'
'-x+1/2, y+1/2, -z+1/2'
'-x, -y, -z'
'x-1/2, -y-1/2, z-1/2'

loop_
_atom_site_label
_atom_site_type_symbol
_atom_site_fract_x
_atom_site_fract_y
_atom_site_fract_z
_atom_site_U_iso_or_equiv
_atom_site_adp_type
_atom_site_occupancy
_atom_site_symmetry_multiplicity
_atom_site_calc_flag
_atom_site_refinement_flags
_atom_site_disorder_assembly
_atom_site_disorder_group
Co1 Co 0.21548(4) 0.90825(2) 0.86418(3) 0.02220(9) Uani 1 1 d . . .
I1 I 0.00549(2) 0.823319(12) 0.749205(17) 0.03187(7) Uani 1 1 d . . .
I2 I 0.20784(2) 0.900714(15) 1.082130(15) 0.03615(7) Uani 1 1 d . . .
S1 S 0.48083(8) 0.85910(5) 0.83738(6) 0.02555(16) Uani 1 1 d . . .
S2 S 0.19967(7) 1.05129(4) 0.79806(5) 0.02077(14) Uani 1 1 d . . .
C1 C 0.4443(4) 0.7467(2) 0.8072(3) 0.0401(8) Uani 1 1 d . . .
H1 H 0.3570 0.7414 0.7495 0.060 Uiso 1 1 calc R . .
H2 H 0.4145 0.7171 0.8774 0.060 Uiso 1 1 calc R . .
H3 H 0.5417 0.7203 0.7781 0.060 Uiso 1 1 calc R . .
C2 C 0.5567(3) 0.8971(2) 0.7015(2) 0.0289(7) Uani 1 1 d . . .
H4 H 0.6178 0.9511 0.7157 0.035 Uiso 1 1 calc R . .
H5 H 0.6323 0.8534 0.6730 0.035 Uiso 1 1 calc R . .
C3 C 0.4311(3) 0.91405(18) 0.6094(2) 0.0233(6) Uani 1 1 d . . .
C4 C 0.4057(3) 0.8534(2) 0.5235(2) 0.0277(6) Uani 1 1 d . . .
H6 H 0.4658 0.8012 0.5249 0.033 Uiso 1 1 calc R . .
C5 C 0.2938(3) 0.8678(2) 0.4357(2) 0.0315(7) Uani 1 1 d . . .
H7 H 0.2785 0.8258 0.3771 0.038 Uiso 1 1 calc R . .
C6 C 0.2047(3) 0.9425(2) 0.4327(2) 0.0292(7) Uani 1 1 d . . .
H8 H 0.1268 0.9521 0.3730 0.035 Uiso 1 1 calc R . .
C7 C 0.2298(3) 1.00382(19) 0.5181(2) 0.0258(6) Uani 1 1 d . . .
H9 H 0.1688 1.0557 0.5157 0.031 Uiso 1 1 calc R . .
C8 C 0.3419(3) 0.99123(17) 0.6068(2) 0.0211(6) Uani 1 1 d . . .
C9 C 0.3630(3) 1.05978(19) 0.6971(2) 0.0258(6) Uani 1 1 d . . .
H10 H 0.3615 1.1177 0.6611 0.031 Uiso 1 1 calc R . .
H11 H 0.4675 1.0522 0.7384 0.031 Uiso 1 1 calc R . .
C10 C 0.2796(4) 1.1152(2) 0.9160(2) 0.0299(7) Uani 1 1 d . . .
H12 H 0.3820 1.0906 0.9434 0.045 Uiso 1 1 calc R . .
H13 H 0.2038 1.1148 0.9782 0.045 Uiso 1 1 calc R . .
H14 H 0.2962 1.1747 0.8904 0.045 Uiso 1 1 calc R . .

loop_
_atom_site_aniso_label
_atom_site_aniso_U_11
_atom_site_aniso_U_22
_atom_site_aniso_U_33
_atom_site_aniso_U_23
_atom_site_aniso_U_13
_atom_site_aniso_U_12
Co1 0.02005(18) 0.0244(2) 0.02234(19) 0.00126(15) 0.00274(15) -0.00086(14)
I1 0.02102(10) 0.02742(11) 0.04680(13) -0.00138(9) -0.00441(8) -0.00213(7)
I2 0.03026(12) 0.05596(15) 0.02263(11) 0.00791(9) 0.00663(8) 0.00196(9)
S1 0.0204(3) 0.0346(4) 0.0214(3) -0.0006(3) -0.0021(3) 0.0016(3)
S2 0.0201(3) 0.0229(4) 0.0194(3) -0.0023(3) 0.0023(3) -0.0007(3)
C1 0.0339(17) 0.0329(18) 0.053(2) 0.0032(16) 0.0017(15) 0.0083(14)
C2 0.0178(14) 0.0430(19) 0.0262(15) 0.0026(13) 0.0045(11) 0.0042(12)
C3 0.0173(13) 0.0344(16) 0.0185(13) 0.0004(12) 0.0060(11) -0.0008(11)
C4 0.0227(14) 0.0325(17) 0.0282(15) -0.0019(13) 0.0072(12) 0.0014(12)
C5 0.0281(16) 0.0408(19) 0.0261(15) -0.0103(14) 0.0060(12) -0.0059(13)
C6 0.0198(14) 0.047(2) 0.0212(14) 0.0001(13) -0.0006(11) -0.0036(13)
C7 0.0199(13) 0.0355(17) 0.0223(14) 0.0036(12) 0.0057(11) -0.0005(12)
C8 0.0172(12) 0.0269(15) 0.0195(13) 0.0008(11) 0.0057(10) -0.0034(11)
C9 0.0222(14) 0.0316(16) 0.0241(14) -0.0031(12) 0.0077(11) -0.0060(12)
C10 0.0360(17) 0.0311(17) 0.0226(15) -0.0070(12) 0.0007(13) -0.0035(13)

loop_
_atom_type_symbol
_atom_type_description
_atom_type_scat_dispersion_real
_atom_type_scat_dispersion_imag
_atom_type_scat_source
C C 0.0033 0.0016 'International Tables Vol C Tables 4.2.6.8 and 6.1.1.4'
H H 0.0000 0.0000 'International Tables Vol C Tables 4.2.6.8 and 6.1.1.4'
S S 0.1246 0.1234 'International Tables Vol C Tables 4.2.6.8 and 6.1.1.4'
Co Co 0.3494 0.9721 'International Tables Vol C Tables 4.2.6.8 and 6.1.1.4'
I I -0.4742 1.8119 'International Tables Vol C Tables 4.2.6.8 and 6.1.1.4'

loop_
_geom_angle_atom_site_label_1
_geom_angle_atom_site_label_2
_geom_angle_atom_site_label_3
_geom_angle
_geom_angle_site_symmetry_1
_geom_angle_site_symmetry_3
_geom_angle_publ_flag
S2 Co1 S1 107.52(3) . . ?
S2 Co1 I1 106.44(2) . . ?
S1 Co1 I1 113.29(3) . . ?
S2 Co1 I2 111.65(2) . . ?
S1 Co1 I2 99.89(2) . . ?
I1 Co1 I2 117.703(17) . . ?
C1 S1 C2 101.61(15) . . ?
C1 S1 Co1 100.54(10) . . ?
C2 S1 Co1 111.35(9) . . ?
C10 S2 C9 100.87(13) . . ?
C10 S2 Co1 104.40(10) . . ?
C9 S2 Co1 104.15(10) . . ?
S1 C1 H1 109.5 . . ?
S1 C1 H2 109.5 . . ?
H1 C1 H2 109.5 . . ?
S1 C1 H3 109.5 . . ?
H1 C1 H3 109.5 . . ?
H2 C1 H3 109.5 . . ?
C3 C2 S1 115.23(19) . . ?
C3 C2 H4 108.5 . . ?
S1 C2 H4 108.5 . . ?
C3 C2 H5 108.5 . . ?
S1 C2 H5 108.5 . . ?
H4 C2 H5 107.5 . . ?
C4 C3 C8 119.4(2) . . ?
C4 C3 C2 119.2(3) . . ?
C8 C3 C2 121.4(2) . . ?
C5 C4 C3 120.8(3) . . ?
C5 C4 H6 119.6 . . ?
C3 C4 H6 119.6 . . ?
C6 C5 C4 120.4(3) . . ?
C6 C5 H7 119.8 . . ?
C4 C5 H7 119.8 . . ?
C5 C6 C7 119.2(3) . . ?
C5 C6 H8 120.4 . . ?
C7 C6 H8 120.4 . . ?
C6 C7 C8 121.6(3) . . ?
C6 C7 H9 119.2 . . ?
C8 C7 H9 119.2 . . ?
C7 C8 C3 118.6(2) . . ?
C7 C8 C9 119.1(2) . . ?
C3 C8 C9 122.3(2) . . ?
C8 C9 S2 109.23(18) . . ?
C8 C9 H10 109.8 . . ?
S2 C9 H10 109.8 . . ?
C8 C9 H11 109.8 . . ?
S2 C9 H11 109.8 . . ?
H10 C9 H11 108.3 . . ?
S2 C10 H12 109.5 . . ?
S2 C10 H13 109.5 . . ?
H12 C10 H13 109.5 . . ?
S2 C10 H14 109.5 . . ?
H12 C10 H14 109.5 . . ?
H13 C10 H14 109.5 . . ?

loop_
_geom_bond_atom_site_label_1
_geom_bond_atom_site_label_2
_geom_bond_distance
_geom_bond_site_symmetry_2
_geom_bond_publ_flag
Co1 S2 2.3460(8) . ?
Co1 S1 2.3729(9) . ?
Co1 I1 2.5397(5) . ?
Co1 I2 2.5546(6) . ?
S1 C1 1.798(3) . ?
S1 C2 1.828(3) . ?
S2 C10 1.806(3) . ?
S2 C9 1.838(3) . ?
C1 H1 0.9800 . ?
C1 H2 0.9800 . ?
C1 H3 0.9800 . ?
C2 C3 1.500(4) . ?
C2 H4 0.9900 . ?
C2 H5 0.9900 . ?
C3 C4 1.387(4) . ?
C3 C8 1.407(4) . ?
C4 C5 1.383(4) . ?
C4 H6 0.9500 . ?
C5 C6 1.375(4) . ?
C5 H7 0.9500 . ?
C6 C7 1.387(4) . ?
C6 H8 0.9500 . ?
C7 C8 1.388(4) . ?
C7 H9 0.9500 . ?
C8 C9 1.503(4) . ?
C9 H10 0.9900 . ?
C9 H11 0.9900 . ?
C10 H12 0.9800 . ?
C10 H13 0.9800 . ?
C10 H14 0.9800 . ?

loop_
_geom_torsion_atom_site_label_1
_geom_torsion_atom_site_label_2
_geom_torsion_atom_site_label_3
_geom_torsion_atom_site_label_4
_geom_torsion
_geom_torsion_site_symmetry_1
_geom_torsion_site_symmetry_2
_geom_torsion_site_symmetry_3
_geom_torsion_site_symmetry_4
_geom_torsion_publ_flag
S2 Co1 S1 C1 -146.84(11) . . . . ?
I1 Co1 S1 C1 -29.51(12) . . . . ?
I2 Co1 S1 C1 96.56(11) . . . . ?
S2 Co1 S1 C2 -39.82(11) . . . . ?
I1 Co1 S1 C2 77.50(11) . . . . ?
I2 Co1 S1 C2 -156.43(11) . . . . ?
S1 Co1 S2 C10 -82.46(10) . . . . ?
I1 Co1 S2 C10 155.84(10) . . . . ?
I2 Co1 S2 C10 26.16(10) . . . . ?
S1 Co1 S2 C9 22.94(10) . . . . ?
I1 Co1 S2 C9 -98.76(9) . . . . ?
I2 Co1 S2 C9 131.55(9) . . . . ?
C1 S1 C2 C3 79.1(2) . . . . ?
Co1 S1 C2 C3 -27.2(3) . . . . ?
S1 C2 C3 C4 -101.4(3) . . . . ?
S1 C2 C3 C8 80.4(3) . . . . ?
C8 C3 C4 C5 -0.1(4) . . . . ?
C2 C3 C4 C5 -178.4(3) . . . . ?
C3 C4 C5 C6 -0.6(4) . . . . ?
C4 C5 C6 C7 0.9(4) . . . . ?
C5 C6 C7 C8 -0.5(4) . . . . ?
C6 C7 C8 C3 -0.2(4) . . . . ?
C6 C7 C8 C9 -179.6(2) . . . . ?
C4 C3 C8 C7 0.5(4) . . . . ?
C2 C3 C8 C7 178.7(2) . . . . ?
C4 C3 C8 C9 179.9(2) . . . . ?
C2 C3 C8 C9 -1.9(4) . . . . ?
C7 C8 C9 S2 78.4(3) . . . . ?
C3 C8 C9 S2 -101.0(3) . . . . ?
C10 S2 C9 C8 164.2(2) . . . . ?
Co1 S2 C9 C8 56.1(2) . . . . ?
